data_4075971
loop_
_publ_author_name
'Mottalib, Md. Abdul'
'Begum, Noorjahan'
'Abedin, S. M. Tareque'
'Akter, Tahmina'
'Kabir, Shariff E.'
'Miah, Md. Arzu'
'Rokhsana, Dalia'
'Rosenberg, Edward'
'Hossain, G. M. Golzar'
'Hardcastle, Kenneth I.'

_publ_section_title
;
 Reactions of Electron-Deficient Triosmium Clusters with
 Diazomethane:&#x00A0; Electrochemical Properties and Computational
 Studies of Charge Distribution
;
_journal_issue 20
_journal_name_full Organometallics
_journal_page_first 4747
_journal_paper_doi 10.1021/om0503794
_journal_volume 24
_journal_year 2005
_chemical_formula_sum 'C20 H9 N O9 Os3'
_chemical_formula_weight 977.88
_chemical_name_systematic
; 
 ? 
;
_space_group_IT_number 14
_symmetry_cell_setting monoclinic
_symmetry_space_group_name_Hall '-P 2yn'
_symmetry_space_group_name_H-M 'P 1 21/n 1'
_atom_sites_solution_hydrogens geom
_atom_sites_solution_primary direct
_atom_sites_solution_secondary difmap
_audit_creation_method SHELXL-97
_cell_angle_alpha 90.00
_cell_angle_beta 100.16(2)
_cell_angle_gamma 90.00
_cell_formula_units_Z 4
_cell_length_a 15.731(4)
_cell_length_b 8.900(2)
_cell_length_c 16.263(3)
_cell_measurement_temperature 150(2)
_cell_volume 2241.2(9)
_computing_structure_refinement 'SHELXL-97 (Sheldrick, 1997)'
_computing_structure_solution 'SHELXS-97 (Sheldrick, 1990)'
_diffrn_ambient_temperature 150(2)
_diffrn_measured_fraction_theta_full 0.842
_diffrn_measured_fraction_theta_max 0.842
_diffrn_radiation_monochromator graphite
_diffrn_radiation_source 'fine-focus sealed tube'
_diffrn_radiation_type MoK\a
_diffrn_radiation_wavelength 0.71073
_diffrn_reflns_av_R_equivalents 0.0684
_diffrn_reflns_av_sigmaI/netI 0.0958
_diffrn_reflns_limit_h_max 17
_diffrn_reflns_limit_h_min -10
_diffrn_reflns_limit_k_max 10
_diffrn_reflns_limit_k_min -8
_diffrn_reflns_limit_l_max 18
_diffrn_reflns_limit_l_min -18
_diffrn_reflns_number 8001
_diffrn_reflns_theta_full 25.06
_diffrn_reflns_theta_max 25.06
_diffrn_reflns_theta_min 1.98
_exptl_absorpt_coefficient_mu 17.017
_exptl_absorpt_correction_T_max 0.1845
_exptl_absorpt_correction_T_min 0.1004
_exptl_crystal_density_diffrn 2.898
_exptl_crystal_density_method 'not measured'
_exptl_crystal_F_000 1744
_exptl_crystal_size_max 0.25
_exptl_crystal_size_mid 0.22
_exptl_crystal_size_min 0.15
_refine_diff_density_max 1.540
_refine_diff_density_min -1.627
_refine_diff_density_rms 0.325
_refine_ls_extinction_method none
_refine_ls_goodness_of_fit_ref 0.961
_refine_ls_hydrogen_treatment mixed
_refine_ls_matrix_type full
_refine_ls_number_parameters 299
_refine_ls_number_reflns 3355
_refine_ls_number_restraints 48
_refine_ls_restrained_S_all 0.957
_refine_ls_R_factor_all 0.0445
_refine_ls_R_factor_gt 0.0331
_refine_ls_shift/su_max 0.000
_refine_ls_shift/su_mean 0.000
_refine_ls_structure_factor_coef Fsqd
_refine_ls_weighting_details 'calc w=1/[\s^2^(Fo^2^)+(0.0238P)^2^+0.0000P] where P=(Fo^2^+2Fc^2^)/3'
_refine_ls_weighting_scheme calc
_refine_ls_wR_factor_gt 0.0848
_refine_ls_wR_factor_ref 0.0866
_reflns_number_gt 2711
_reflns_number_total 3355
_reflns_threshold_expression >2sigma(I)
_cod_data_source_file om0503794si20050512_071311.cif
_cod_data_source_block s92
_cod_depositor_comments
;
The following automatic conversions were performed:

'_symmetry_cell_setting' value 'Monoclinic' changed to 'monoclinic'
according to /home/saulius/struct/CIF-dictionaries/cif_core.dic
dictionary named 'cif_core.dic' version 2.4.1 from 2010-06-29.

Automatic conversion script
Id: cif_fix_values 1715 2011-07-08 13:25:40Z adriana 
;
_cod_original_sg_symbol_H-M P2(1)/n
_cod_database_code 4075971

loop_
_symmetry_equiv_pos_as_xyz
'x, y, z'
'-x+1/2, y+1/2, -z+1/2'
'-x, -y, -z'
'x-1/2, -y-1/2, z-1/2'

loop_
_atom_site_label
_atom_site_type_symbol
_atom_site_fract_x
_atom_site_fract_y
_atom_site_fract_z
_atom_site_U_iso_or_equiv
_atom_site_adp_type
_atom_site_occupancy
_atom_site_symmetry_multiplicity
_atom_site_calc_flag
_atom_site_refinement_flags
Os1 Os 0.00773(4) 0.29430(6) 0.63426(4) 0.01393(17) Uani 1 1 d .
Os2 Os -0.06758(4) 0.09522(6) 0.74370(4) 0.01338(17) Uani 1 1 d .
Os3 Os 0.11399(4) 0.14490(6) 0.76732(4) 0.01234(16) Uani 1 1 d .
O1 O 0.0704(7) 0.1505(12) 0.4820(7) 0.037(3) Uani 1 1 d .
O2 O 0.1260(8) 0.5620(11) 0.6435(8) 0.042(3) Uani 1 1 d .
O3 O -0.1511(9) 0.4661(12) 0.5500(8) 0.051(4) Uani 1 1 d .
O4 O -0.0899(7) -0.2409(11) 0.6892(7) 0.030(3) Uani 1 1 d .
O5 O -0.2547(7) 0.1998(12) 0.7089(9) 0.046(4) Uani 1 1 d .
O6 O -0.0712(8) 0.0289(11) 0.9267(7) 0.037(3) Uani 1 1 d .
O7 O 0.2811(7) 0.2121(11) 0.7001(7) 0.034(3) Uani 1 1 d U
O8 O 0.1615(7) -0.0696(11) 0.9143(7) 0.035(3) Uani 1 1 d .
O9 O 0.0894(6) -0.1103(11) 0.6420(7) 0.025(3) Uani 1 1 d .
N1 N 0.1485(7) 0.3194(11) 0.8631(7) 0.010(3) Uani 1 1 d U
C1 C 0.0442(10) 0.2061(15) 0.5373(10) 0.023(4) Uani 1 1 d .
C2 C 0.0813(9) 0.4605(16) 0.6399(9) 0.018(3) Uani 1 1 d U
C3 C -0.0871(11) 0.3979(19) 0.5842(11) 0.036(4) Uani 1 1 d .
C4 C -0.0853(9) -0.1229(18) 0.7094(9) 0.020(4) Uani 1 1 d .
C5 C -0.1817(12) 0.1545(17) 0.7227(10) 0.031(4) Uani 1 1 d .
C6 C -0.0685(10) 0.0559(14) 0.8585(10) 0.023(4) Uani 1 1 d .
C7 C 0.2167(11) 0.1917(16) 0.7311(10) 0.030(4) Uani 1 1 d .
C8 C 0.1430(9) 0.0118(16) 0.8617(10) 0.018(3) Uani 1 1 d U
C9 C 0.0933(9) -0.0131(17) 0.6876(10) 0.019(3) Uani 1 1 d .
C10 C -0.0013(9) 0.2927(14) 0.7557(8) 0.013(3) Uani 1 1 d .
C11 C 0.0063(9) 0.4131(13) 0.8178(9) 0.014(3) Uani 1 1 d .
C12 C -0.0546(9) 0.5155(14) 0.8289(9) 0.014(3) Uani 1 1 d U
H12 H -0.1094 0.5093 0.7936 0.017 Uiso 1 1 calc R
C13 C -0.0418(9) 0.6306(14) 0.8894(9) 0.016(3) Uani 1 1 d U
H13 H -0.0868 0.6999 0.8935 0.019 Uiso 1 1 calc R
C14 C 0.0367(10) 0.6419(14) 0.9428(9) 0.020(4) Uani 1 1 d .
H14 H 0.0452 0.7181 0.9843 0.024 Uiso 1 1 calc R
C15 C 0.1063(9) 0.5383(13) 0.9358(9) 0.014(3) Uani 1 1 d .
C16 C 0.1874(9) 0.5387(14) 0.9877(9) 0.015(3) Uani 1 1 d U
C17 C 0.2431(10) 0.4358(14) 0.9752(9) 0.019(3) Uani 1 1 d .
H17 H 0.2988 0.4347 1.0092 0.022 Uiso 1 1 calc R
C18 C 0.2219(10) 0.3264(15) 0.9120(9) 0.023(4) Uani 1 1 d .
H18 H 0.2644 0.2537 0.9054 0.028 Uiso 1 1 calc R
C19 C 0.0888(9) 0.4257(14) 0.8723(9) 0.014(3) Uani 1 1 d U
C20 C 0.2129(9) 0.6533(15) 1.0554(8) 0.019(3) Uani 1 1 d .
H20A H 0.1665 0.6639 1.0880 0.028 Uiso 1 1 calc R
H20B H 0.2231 0.7502 1.0303 0.028 Uiso 1 1 calc R
H20C H 0.2658 0.6205 1.0922 0.028 Uiso 1 1 calc R
H1 H -0.0468 0.1264 0.6524 0.050 Uiso 1 1 d .

loop_
_atom_site_aniso_label
_atom_site_aniso_U_11
_atom_site_aniso_U_22
_atom_site_aniso_U_33
_atom_site_aniso_U_23
_atom_site_aniso_U_13
_atom_site_aniso_U_12
Os1 0.0162(3) 0.0139(3) 0.0113(3) 0.0009(2) 0.0013(3) -0.0015(2)
Os2 0.0132(3) 0.0131(3) 0.0137(3) -0.0007(2) 0.0022(3) -0.0030(2)
Os3 0.0124(3) 0.0117(3) 0.0127(3) -0.0006(2) 0.0017(2) 0.0009(2)
O1 0.036(7) 0.047(7) 0.029(8) -0.009(6) 0.009(6) 0.004(6)
O2 0.050(8) 0.025(6) 0.048(9) 0.010(6) 0.003(7) -0.005(6)
O3 0.070(10) 0.041(7) 0.041(9) 0.014(6) 0.010(8) 0.012(7)
O4 0.044(8) 0.012(6) 0.031(7) 0.001(5) -0.003(6) -0.010(5)
O5 0.009(7) 0.053(8) 0.078(11) 0.002(7) 0.008(7) -0.003(6)
O6 0.067(9) 0.031(6) 0.016(7) 0.000(5) 0.014(6) 0.001(6)
O7 0.025(5) 0.043(5) 0.039(5) 0.004(4) 0.016(4) -0.007(4)
O8 0.045(8) 0.027(6) 0.034(8) 0.010(5) 0.013(6) 0.002(6)
O9 0.011(6) 0.029(7) 0.033(7) -0.012(5) 0.000(5) -0.001(5)
N1 0.006(5) 0.014(5) 0.009(5) -0.001(4) 0.000(4) 0.002(4)
C1 0.027(9) 0.023(9) 0.017(9) 0.010(7) 0.003(8) -0.001(7)
C2 0.013(5) 0.024(6) 0.015(6) 0.001(4) 0.002(5) -0.004(5)
C3 0.027(11) 0.054(12) 0.020(10) 0.001(8) -0.012(8) -0.010(9)
C4 0.013(9) 0.031(10) 0.016(9) -0.001(7) 0.002(7) -0.015(7)
C5 0.036(12) 0.027(9) 0.027(10) 0.004(7) 0.002(9) -0.025(9)
C6 0.030(10) 0.010(8) 0.026(10) 0.002(7) -0.003(8) 0.008(7)
C7 0.038(11) 0.026(10) 0.021(10) -0.002(7) -0.012(8) 0.007(8)
C8 0.014(6) 0.023(6) 0.018(6) -0.004(5) 0.001(5) -0.004(5)
C9 0.007(8) 0.032(10) 0.017(9) 0.005(7) -0.001(7) 0.007(7)
C10 0.010(8) 0.025(8) 0.003(7) -0.004(6) -0.002(6) -0.002(6)
C11 0.018(8) 0.006(7) 0.017(8) 0.003(6) -0.005(7) -0.005(6)
C12 0.013(5) 0.016(5) 0.014(5) 0.006(4) 0.000(4) 0.001(4)
C13 0.013(5) 0.015(5) 0.018(6) -0.001(4) -0.001(5) 0.005(4)
C14 0.037(10) 0.014(8) 0.013(8) -0.001(6) 0.017(8) -0.006(7)
C15 0.015(8) 0.004(7) 0.020(9) 0.004(6) 0.000(7) 0.003(6)
C16 0.017(5) 0.011(5) 0.018(5) 0.003(4) 0.003(5) -0.004(4)
C17 0.022(9) 0.015(8) 0.019(9) 0.004(6) 0.005(7) 0.002(7)
C18 0.019(9) 0.023(9) 0.022(9) -0.005(7) -0.011(7) 0.008(7)
C19 0.016(5) 0.013(5) 0.015(5) 0.004(4) 0.007(4) -0.004(4)
C20 0.024(9) 0.025(8) 0.004(8) -0.004(6) -0.007(7) 0.007(7)

loop_
_atom_type_symbol
_atom_type_description
_atom_type_scat_dispersion_real
_atom_type_scat_dispersion_imag
_atom_type_scat_source
C C 0.0033 0.0016 'International Tables Vol C Tables 4.2.6.8 and 6.1.1.4'
H H 0.0000 0.0000 'International Tables Vol C Tables 4.2.6.8 and 6.1.1.4'
N N 0.0061 0.0033 'International Tables Vol C Tables 4.2.6.8 and 6.1.1.4'
O O 0.0106 0.0060 'International Tables Vol C Tables 4.2.6.8 and 6.1.1.4'
Os Os -1.2165 7.6030 'International Tables Vol C Tables 4.2.6.8 and 6.1.1.4'

loop_
_geom_angle_atom_site_label_1
_geom_angle_atom_site_label_2
_geom_angle_atom_site_label_3
_geom_angle
C3 Os1 C2 94.2(7)
C3 Os1 C1 100.3(7)
C2 Os1 C1 95.2(6)
C3 Os1 C10 104.5(7)
C2 Os1 C10 96.2(6)
C1 Os1 C10 151.8(5)
C3 Os1 Os3 155.5(5)
C2 Os1 Os3 93.3(4)
C1 Os1 Os3 102.3(4)
C10 Os1 Os3 51.4(4)
C3 Os1 Os2 101.1(5)
C2 Os1 Os2 140.1(4)
C1 Os1 Os2 117.6(4)
C10 Os1 Os2 44.4(4)
Os3 Os1 Os2 59.59(2)
C3 Os1 H1 96.8
C2 Os1 H1 166.3
C1 Os1 H1 90.9
C10 Os1 H1 73.1
Os3 Os1 H1 73.4
Os2 Os1 H1 28.8
C5 Os2 C6 93.3(7)
C5 Os2 C4 98.1(6)
C6 Os2 C4 94.0(6)
C5 Os2 C10 103.7(6)
C6 Os2 C10 99.0(6)
C4 Os2 C10 153.8(5)
C5 Os2 Os3 154.3(4)
C6 Os2 Os3 94.4(5)
C4 Os2 Os3 105.8(4)
C10 Os2 Os3 50.8(4)
C5 Os2 Os1 101.6(5)
C6 Os2 Os1 142.0(4)
C4 Os2 Os1 117.8(4)
C10 Os2 Os1 43.6(4)
Os3 Os2 Os1 58.72(2)
C5 Os2 H1 97.5
C6 Os2 H1 168.8
C4 Os2 H1 87.2
C10 Os2 H1 75.8
Os3 Os2 H1 74.6
Os1 Os2 H1 32.2
C7 Os3 C9 90.2(6)
C7 Os3 C8 107.0(6)
C9 Os3 C8 94.4(6)
C7 Os3 N1 86.9(5)
C9 Os3 N1 175.3(5)
C8 Os3 N1 82.9(5)
C7 Os3 C10 125.6(6)
C9 Os3 C10 109.9(5)
C8 Os3 C10 120.4(5)
N1 Os3 C10 74.8(4)
C7 Os3 Os1 94.7(5)
C9 Os3 Os1 79.5(4)
C8 Os3 Os1 157.6(4)
N1 Os3 Os1 104.4(3)
C10 Os3 Os1 44.9(3)
C7 Os3 Os2 153.9(5)
C9 Os3 Os2 75.3(4)
C8 Os3 Os2 95.9(4)
N1 Os3 Os2 108.8(3)
C10 Os3 Os2 45.3(3)
Os1 Os3 Os2 61.68(2)
C18 N1 C19 117.4(12)
C18 N1 Os3 123.9(9)
C19 N1 Os3 118.7(9)
O1 C1 Os1 176.2(14)
O2 C2 Os1 179.8(14)
O3 C3 Os1 179.3(16)
O4 C4 Os2 175.4(13)
O5 C5 Os2 177.0(13)
O6 C6 Os2 177.8(14)
O7 C7 Os3 172.9(13)
O8 C8 Os3 177.0(13)
O9 C9 Os3 173.3(13)
C11 C10 Os1 131.6(9)
C11 C10 Os2 132.6(9)
Os1 C10 Os2 92.0(5)
C11 C10 Os3 114.2(9)
Os1 C10 Os3 83.6(5)
Os2 C10 Os3 83.9(5)
C12 C11 C19 116.5(12)
C12 C11 C10 127.6(13)
C19 C11 C10 115.9(12)
C11 C12 C13 124.3(14)
C11 C12 H12 117.9
C13 C12 H12 117.9
C14 C13 C12 119.5(13)
C14 C13 H13 120.2
C12 C13 H13 120.2
C13 C14 C15 120.5(13)
C13 C14 H14 119.7
C15 C14 H14 119.7
C16 C15 C19 118.4(12)
C16 C15 C14 124.8(13)
C19 C15 C14 116.7(13)
C17 C16 C15 118.0(13)
C17 C16 C20 119.3(14)
C15 C16 C20 122.7(12)
C16 C17 C18 121.1(15)
C16 C17 H17 119.5
C18 C17 H17 119.5
N1 C18 C17 123.9(14)
N1 C18 H18 118.1
C17 C18 H18 118.1
N1 C19 C15 121.2(13)
N1 C19 C11 116.3(12)
C15 C19 C11 122.4(12)
C16 C20 H20A 109.5
C16 C20 H20B 109.5
H20A C20 H20B 109.5
C16 C20 H20C 109.5
H20A C20 H20C 109.5
H20B C20 H20C 109.5

loop_
_geom_bond_atom_site_label_1
_geom_bond_atom_site_label_2
_geom_bond_distance
Os1 C3 1.820(18)
Os1 C2 1.871(15)
Os1 C1 1.937(16)
Os1 C10 2.005(13)
Os1 Os3 2.8229(10)
Os1 Os2 2.9077(9)
Os1 H1 1.7734
Os2 C5 1.844(19)
Os2 C6 1.902(16)
Os2 C4 2.026(16)
Os2 C10 2.036(13)
Os2 Os3 2.8485(11)
Os2 H1 1.5999
Os3 C7 1.862(18)
Os3 C9 1.902(16)
Os3 C8 1.928(16)
Os3 N1 2.198(10)
Os3 C10 2.221(13)
O1 C1 1.163(17)
O2 C2 1.140(16)
O3 C3 1.222(19)
O4 C4 1.099(15)
O5 C5 1.201(19)
O6 C6 1.144(17)
O7 C7 1.221(19)
O8 C8 1.120(17)
O9 C9 1.134(16)
N1 C18 1.282(18)
N1 C19 1.360(16)
C10 C11 1.463(18)
C11 C12 1.357(17)
C11 C19 1.44(2)
C12 C13 1.410(18)
C12 H12 0.9500
C13 C14 1.38(2)
C13 H13 0.9500
C14 C15 1.452(18)
C14 H14 0.9500
C15 C16 1.399(19)
C15 C19 1.430(18)
C16 C17 1.308(18)
C16 C20 1.503(18)
C17 C18 1.413(19)
C17 H17 0.9500
C18 H18 0.9500
C20 H20A 0.9800
C20 H20B 0.9800
C20 H20C 0.9800
